data_2014834
loop_
_publ_author_name
'Graham M. Davies'
'Harry Adams'
'Michael D. Ward'

_publ_section_title
;Bis(1,3-diphenylpropane-1,3-dionato-\k^2^<i>O</i>,<i>O</i>'){hydrotris[3-(2-pyridyl)pyrazol-1-yl]borato}praseodymium(III):
 another member of an unpredictable series
;
_journal_issue 5
_journal_name_full 'Acta Crystallographica Section C'
_journal_page_first m221
_journal_page_last m223
_journal_paper_doi 10.1107/S0108270105007791
_journal_volume 61
_journal_year 2005
_chemical_formula_iupac '[Pr (C24 H19 B N9) (C15 H11 O4)2]'
_chemical_formula_moiety 'C54 H41 B N9 O4 Pr'
_chemical_formula_sum 'C54 H41 B N9 O4 Pr'
_chemical_formula_weight 1031.68
_chemical_name_systematic
;Bis(1,3-diphenyl-1,3-propanedionato-\k^2^O,O'){hydrotris[3-(2-pyridyl)pyrazol-
1-yl]borato}praseodymium(III)
;
_space_group_IT_number 2
_symmetry_cell_setting triclinic
_symmetry_space_group_name_Hall '-P 1'
_symmetry_space_group_name_H-M 'P -1'
_atom_sites_solution_hydrogens geom
_atom_sites_solution_primary direct
_atom_sites_solution_secondary difmap
_audit_creation_method SHELXL97
_cell_angle_alpha 96.558(2)
_cell_angle_beta 106.782(2)
_cell_angle_gamma 105.669(2)
_cell_formula_units_Z 2
_cell_length_a 11.6308(15)
_cell_length_b 11.9248(16)
_cell_length_c 18.569(2)
_cell_measurement_reflns_used 4832
_cell_measurement_temperature 150(2)
_cell_measurement_theta_max 54.566
_cell_measurement_theta_min 4.685
_cell_volume 2321.9(5)
_computing_cell_refinement XSCANS
_computing_data_collection 'XSCANS (Siemens, 1996)'
_computing_data_reduction 'SHELXTL (Bruker, 1997)'
_computing_molecular_graphics SHELXTL
_computing_publication_material SHELXTL
_computing_structure_refinement 'SHELXL97 (Sheldrick, 1997)'
_computing_structure_solution 'SHELXS97 (Sheldrick, 1997)'
_diffrn_ambient_temperature 150(2)
_diffrn_detector_area_resol_mean 100
_diffrn_measured_fraction_theta_full 0.998
_diffrn_measured_fraction_theta_max 0.998
_diffrn_measurement_device_type 'Bruker SMART 1000 CCD area-detector'
_diffrn_measurement_method \w
_diffrn_radiation_monochromator graphite
_diffrn_radiation_source 'fine-focus sealed tube'
_diffrn_radiation_type MoK\a
_diffrn_radiation_wavelength 0.71073
_diffrn_reflns_av_R_equivalents 0.0320
_diffrn_reflns_av_sigmaI/netI 0.0397
_diffrn_reflns_limit_h_max 13
_diffrn_reflns_limit_h_min -13
_diffrn_reflns_limit_k_max 14
_diffrn_reflns_limit_k_min -14
_diffrn_reflns_limit_l_max 22
_diffrn_reflns_limit_l_min -22
_diffrn_reflns_number 22669
_diffrn_reflns_theta_full 25.00
_diffrn_reflns_theta_max 25.00
_diffrn_reflns_theta_min 1.17
_diffrn_standards_decay_% 0
_diffrn_standards_number 0
_exptl_absorpt_coefficient_mu 1.108
_exptl_absorpt_correction_T_max 0.8255
_exptl_absorpt_correction_T_min 0.7045
_exptl_absorpt_correction_type multi-scan
_exptl_absorpt_process_details '(SADABS; Sheldrick, 1996)'
_exptl_crystal_colour green
_exptl_crystal_density_diffrn 1.476
_exptl_crystal_density_meas ?
_exptl_crystal_density_method 'not measured'
_exptl_crystal_description block
_exptl_crystal_F_000 1048
_exptl_crystal_size_max 0.34
_exptl_crystal_size_mid 0.25
_exptl_crystal_size_min 0.18
_refine_diff_density_max 0.725
_refine_diff_density_min -0.717
_refine_ls_extinction_method none
_refine_ls_goodness_of_fit_ref 1.049
_refine_ls_hydrogen_treatment constr
_refine_ls_matrix_type full
_refine_ls_number_parameters 680
_refine_ls_number_reflns 8143
_refine_ls_number_restraints 230
_refine_ls_restrained_S_all 1.097
_refine_ls_R_factor_all 0.0428
_refine_ls_R_factor_gt 0.0334
_refine_ls_shift/su_max 0.000
_refine_ls_shift/su_mean 0.000
_refine_ls_structure_factor_coef Fsqd
_refine_ls_weighting_details 'calc w = 1/[\s^2^(Fo^2^)+(0.0285P)^2^+2.7047P] where P=(Fo^2^+2Fc^2^)/3'
_refine_ls_weighting_scheme calc
_refine_ls_wR_factor_gt 0.0706
_refine_ls_wR_factor_ref 0.0744
_reflns_number_gt 7003
_reflns_number_total 8143
_reflns_threshold_expression I>2\s(I)
_cod_data_source_file gd1380.cif
_cod_data_source_block I
_cod_depositor_comments
;
The following automatic conversions were performed:
'_symmetry_cell_setting' value 'Triclinic' changed to 'triclinic'
according to '/home/saulius/struct/CIF-dictionaries/cif_core.dic'
dictionary named 'cif_core.dic' version 2.4.1 from 2010-06-29.

Automatic conversion script
Id: cif_fix_enum 1527 2010-12-29 10:47:43Z saulius 

The following automatic conversions were performed:

'_symmetry_cell_setting' value 'Triclinic' changed to 'triclinic'
according to /home/saulius/struct/CIF-dictionaries/cif_core.dic
dictionary named 'cif_core.dic' version 2.4.1 from 2010-06-29.

Automatic conversion script
Id: cif_fix_values 1715 2011-07-08 13:25:40Z adriana 

The following automatic conversions were performed:

'_exptl_crystal_density_meas' value 'not measured' was changed to '?'
- the value is perceived as not measured.

Automatic conversion script
Id: cif_fix_values 3008 2015-01-20 13:52:24Z robertas 
;
_cod_original_sg_symbol_Hall -P1
_cod_database_code 2014834
_cod_database_fobs_code 2014834

loop_
_symmetry_equiv_pos_as_xyz
'x, y, z'
'-x, -y, -z'

loop_
_atom_site_label
_atom_site_fract_x
_atom_site_fract_y
_atom_site_fract_z
_atom_site_U_iso_or_equiv
_atom_site_adp_type
_atom_site_calc_flag
_atom_site_refinement_flags
_atom_site_occupancy
_atom_site_disorder_assembly
_atom_site_disorder_group
_atom_site_type_symbol
Pr1 -0.003830(17) 0.130026(17) 0.245282(11) 0.02367(7) Uani d . 1 . . Pr
B1 0.2148(5) 0.4280(5) 0.2294(3) 0.0548(15) Uani d D 1 A . B
H1 0.2645 0.5147 0.2249 0.066 Uiso d RD 1 . . H
N101 0.2973(3) 0.3481(3) 0.25498(18) 0.0515(9) Uani d U 1 . . N
N102 0.2392(3) 0.2318(3) 0.25452(17) 0.0439(8) Uani d U 1 A . N
C103 0.3256(4) 0.1768(5) 0.2630(2) 0.0580(12) Uani d U 1 . . C
C104 0.4439(4) 0.2599(6) 0.2708(2) 0.0695(12) Uani d U 1 A . C
H104 0.5209 0.2458 0.2785 0.083 Uiso calc R 1 . . H
C105 0.4208(4) 0.3636(6) 0.2647(3) 0.0736(14) Uani d U 1 A . C
H105 0.4805 0.4349 0.2668 0.088 Uiso calc R 1 . . H
N111 0.1559(3) -0.0054(3) 0.23431(17) 0.0399(8) Uani d . 1 A . N
C112 0.2831(5) 0.0475(6) 0.2541(2) 0.0615(11) Uani d U 1 A . C
C113 0.3660(5) -0.0195(6) 0.2592(3) 0.0729(11) Uani d U 1 . . C
H113 0.4530 0.0177 0.2742 0.087 Uiso calc R 1 A . H
C114 0.3162(6) -0.1406(6) 0.2415(3) 0.0773(11) Uani d U 1 A . C
H114 0.3702 -0.1862 0.2439 0.093 Uiso calc R 1 . . H
C115 0.1875(5) -0.1972(5) 0.2200(3) 0.0701(11) Uani d U 1 . . C
H115 0.1530 -0.2797 0.2068 0.084 Uiso calc R 1 A . H
C116 0.1123(5) -0.1243(5) 0.2192(2) 0.0601(11) Uani d U 1 A . C
H116 0.0257 -0.1607 0.2074 0.072 Uiso calc R 1 . . H
N121 0.1488(3) 0.4485(3) 0.28738(18) 0.0466(9) Uani d . 1 . . N
N122 0.0756(3) 0.3555(3) 0.30654(17) 0.0356(8) Uani d . 1 A . N
C123 0.0213(4) 0.4013(3) 0.3519(2) 0.0342(9) Uani d . 1 . . C
C124 0.0617(5) 0.5260(3) 0.3634(2) 0.0520(12) Uani d . 1 A . C
H124 0.0394 0.5794 0.3929 0.062 Uiso calc R 1 . . H
C125 0.1399(5) 0.5508(4) 0.3219(3) 0.0586(14) Uani d . 1 A . C
H125 0.1816 0.6269 0.3177 0.070 Uiso calc R 1 . . H
N131 -0.1018(3) 0.2033(2) 0.34729(16) 0.0283(7) Uani d . 1 A . N
C132 -0.0718(3) 0.3205(3) 0.3761(2) 0.0319(8) Uani d . 1 A . C
C133 -0.1314(4) 0.3614(4) 0.4241(2) 0.0435(10) Uani d . 1 . . C
H133 -0.1082 0.4424 0.4444 0.052 Uiso calc R 1 A . H
C134 -0.2241(4) 0.2818(4) 0.4410(2) 0.0469(11) Uani d . 1 A . C
H134 -0.2646 0.3079 0.4728 0.056 Uiso calc R 1 . . H
C135 -0.2566(4) 0.1626(4) 0.4103(2) 0.0400(10) Uani d . 1 . . C
H135 -0.3207 0.1068 0.4198 0.048 Uiso calc R 1 A . H
C136 -0.1919(3) 0.1274(3) 0.3651(2) 0.0307(8) Uani d . 1 A . C
H136 -0.2122 0.0464 0.3459 0.037 Uiso calc R 1 . . H
N141 0.1166(3) 0.3611(3) 0.14883(18) 0.0446(9) Uani d . 1 . . N
N142 0.0488(3) 0.2444(3) 0.13829(17) 0.0345(7) Uani d . 1 A . N
C143 -0.0178(3) 0.2071(3) 0.0635(2) 0.0333(9) Uani d . 1 . . C
C144 0.0063(4) 0.2998(4) 0.0249(2) 0.0453(11) Uani d . 1 A . C
H144 -0.0282 0.2975 -0.0273 0.054 Uiso calc R 1 . . H
C145 0.0917(4) 0.3948(4) 0.0806(2) 0.0526(12) Uani d . 1 A . C
H145 0.1269 0.4703 0.0727 0.063 Uiso calc R 1 . . H
N151 -0.0974(3) 0.0173(3) 0.09259(16) 0.0308(7) Uani d . 1 A . N
C152 -0.0963(3) 0.0808(3) 0.03713(19) 0.0289(8) Uani d . 1 A . C
C153 -0.1649(3) 0.0295(4) -0.0397(2) 0.0374(9) Uani d . 1 . . C
H153 -0.1642 0.0752 -0.0770 0.045 Uiso calc R 1 A . H
C154 -0.2338(4) -0.0890(4) -0.0601(2) 0.0418(10) Uani d . 1 A . C
H154 -0.2795 -0.1246 -0.1114 0.050 Uiso calc R 1 . . H
C155 -0.2350(4) -0.1552(4) -0.0039(2) 0.0434(10) Uani d . 1 . . C
H155 -0.2803 -0.2361 -0.0165 0.052 Uiso calc R 1 A . H
C156 -0.1670(4) -0.0980(3) 0.0714(2) 0.0380(9) Uani d . 1 A . C
H156 -0.1697 -0.1418 0.1095 0.046 Uiso calc R 1 . . H
C11 -0.2929(3) 0.3395(3) 0.13755(19) 0.0304(8) Uani d . 1 A . C
C12 -0.4145(4) 0.3483(3) 0.1162(2) 0.0364(9) Uani d . 1 . . C
H12 -0.4818 0.2855 0.1170 0.044 Uiso calc R 1 . . H
C13 -0.4363(4) 0.4495(4) 0.0940(2) 0.0484(11) Uani d . 1 . . C
H13 -0.5180 0.4544 0.0799 0.058 Uiso calc R 1 . . H
C14 -0.3376(5) 0.5432(4) 0.0925(2) 0.0509(12) Uani d . 1 . . C
H14 -0.3528 0.6109 0.0772 0.061 Uiso calc R 1 . . H
C15 -0.2171(4) 0.5363(3) 0.1135(2) 0.0450(10) Uani d . 1 . . C
H15 -0.1506 0.5992 0.1122 0.054 Uiso calc R 1 . . H
C16 -0.1941(4) 0.4355(3) 0.1368(2) 0.0360(9) Uani d . 1 . . C
H16 -0.1118 0.4322 0.1520 0.043 Uiso calc R 1 . . H
O21 -0.1480(2) 0.2427(2) 0.18909(13) 0.0298(6) Uani d . 1 A . O
C22 -0.2633(3) 0.2304(3) 0.15983(18) 0.0262(8) Uani d . 1 . . C
C23 -0.3604(3) 0.1223(3) 0.1448(2) 0.0305(8) Uani d . 1 A . C
H23 -0.4437 0.1197 0.1217 0.037 Uiso calc R 1 . . H
C24 -0.3370(3) 0.0185(3) 0.16304(18) 0.0229(7) Uani d . 1 . . C
O25 -0.2295(2) 0.01301(19) 0.19963(13) 0.0265(5) Uani d . 1 A . O
C31 -0.4428(3) -0.0978(3) 0.13840(19) 0.0253(8) Uani d . 1 A . C
C32 -0.5539(3) -0.1204(3) 0.0768(2) 0.0342(9) Uani d . 1 . . C
H32 -0.5669 -0.0604 0.0507 0.041 Uiso calc R 1 A . H
C33 -0.6450(4) -0.2314(4) 0.0543(3) 0.0488(12) Uani d . 1 A . C
H33 -0.7189 -0.2461 0.0130 0.059 Uiso calc R 1 . . H
C34 -0.6261(4) -0.3199(4) 0.0927(3) 0.0590(14) Uani d . 1 . . C
H34 -0.6870 -0.3949 0.0770 0.071 Uiso calc R 1 A . H
C35 -0.5179(4) -0.2987(3) 0.1545(3) 0.0492(11) Uani d . 1 A . C
H35 -0.5067 -0.3587 0.1809 0.059 Uiso calc R 1 . . H
C36 -0.4256(3) -0.1881(3) 0.1772(2) 0.0340(9) Uani d . 1 . . C
H36 -0.3521 -0.1742 0.2186 0.041 Uiso calc R 1 A . H
C41 -0.0853(3) -0.2001(3) 0.3697(2) 0.0322(8) Uani d . 1 A . C
C42 -0.0834(4) -0.2241(4) 0.4411(2) 0.0440(10) Uani d . 1 . . C
H42 -0.0266 -0.1698 0.4854 0.053 Uiso calc R 1 . . H
C43 -0.1654(4) -0.3283(4) 0.4473(2) 0.0486(11) Uani d . 1 . . C
H43 -0.1649 -0.3422 0.4956 0.058 Uiso calc R 1 . . H
C44 -0.2473(4) -0.4110(4) 0.3828(2) 0.0426(10) Uani d . 1 . . C
H44 -0.3027 -0.4804 0.3872 0.051 Uiso calc R 1 . . H
C45 -0.2469(4) -0.3905(3) 0.3110(2) 0.0415(10) Uani d . 1 . . C
H45 -0.2996 -0.4477 0.2671 0.050 Uiso calc R 1 . . H
C46 -0.1681(3) -0.2850(3) 0.3047(2) 0.0336(9) Uani d . 1 . . C
H46 -0.1705 -0.2706 0.2562 0.040 Uiso calc R 1 . . H
O51 -0.0531(2) -0.0478(2) 0.30078(13) 0.0276(5) Uani d . 1 A . O
C52 -0.0054(3) -0.0838(3) 0.36064(18) 0.0295(7) Uani d DU 1 . . C
C53 0.1054(5) -0.0086(6) 0.4198(4) 0.0266(14) Uani d PDU 0.514(3) A 1 C
H53 0.1333 -0.0402 0.4626 0.032 Uiso calc PR 0.514(3) A 1 H
C54 0.1788(5) 0.1078(6) 0.4223(4) 0.0256(16) Uani d PDU 0.514(3) A 1 C
O55 0.151(3) 0.1707(15) 0.3743(9) 0.023(3) Uani d PD 0.514(3) A 1 O
C61 0.3019(3) 0.1745(4) 0.4867(2) 0.0320(10) Uani d PGDU 0.514(3) A 1 C
C62 0.3263(4) 0.1466(4) 0.5592(2) 0.0334(12) Uani d PGU 0.514(3) A 1 C
H62 0.2663 0.0816 0.5683 0.040 Uiso d PR 0.514(3) A 1 H
C63 0.4374(4) 0.2128(4) 0.61836(19) 0.0399(13) Uani d PGU 0.514(3) A 1 C
H63 0.4542 0.1935 0.6684 0.048 Uiso d PR 0.514(3) A 1 H
C64 0.5242(3) 0.3069(4) 0.6052(2) 0.0432(12) Uani d PGU 0.514(3) A 1 C
H64 0.6009 0.3526 0.6461 0.052 Uiso d PR 0.514(3) A 1 H
C65 0.4998(4) 0.3348(4) 0.5328(3) 0.0418(11) Uani d PGU 0.514(3) A 1 C
H65 0.5597 0.3999 0.5236 0.050 Uiso d PR 0.514(3) A 1 H
C66 0.3887(4) 0.2687(4) 0.4736(2) 0.0370(11) Uani d PGU 0.514(3) A 1 C
H66 0.3719 0.2879 0.4235 0.044 Uiso d PR 0.514(3) A 1 H
C53' 0.1205(5) -0.0435(7) 0.4088(5) 0.0275(15) Uani d PDU 0.486(3) A 2 C
H53' 0.1534 -0.0910 0.4399 0.033 Uiso calc PR 0.486(3) A 2 H
C54' 0.1961(5) 0.0697(7) 0.4093(5) 0.0277(18) Uani d PDU 0.486(3) A 2 C
O55' 0.155(3) 0.1394(16) 0.3710(10) 0.023(3) Uani d PD 0.486(3) A 2 O
C61' 0.3337(3) 0.1051(4) 0.4571(3) 0.0313(11) Uani d PGDU 0.486(3) A 2 C
C62' 0.3943(4) 0.0206(3) 0.4731(3) 0.0305(12) Uani d PGU 0.486(3) . 2 C
H62' 0.3488 -0.0624 0.4522 0.037 Uiso d PR 0.486(3) A 2 H
C63' 0.5209(4) 0.0563(4) 0.5193(3) 0.0350(13) Uani d PGU 0.486(3) . 2 C
H63' 0.5627 -0.0021 0.5303 0.042 Uiso d PR 0.486(3) A 2 H
C64' 0.5868(3) 0.1765(4) 0.5495(3) 0.0408(13) Uani d PGU 0.486(3) A 2 C
H64' 0.6742 0.2012 0.5814 0.049 Uiso d PR 0.486(3) A 2 H
C65' 0.5262(4) 0.2611(3) 0.5335(3) 0.0422(11) Uani d PGU 0.486(3) A 2 C
H65' 0.5717 0.3441 0.5543 0.051 Uiso d PR 0.486(3) A 2 H
C66' 0.3997(4) 0.2253(4) 0.4873(3) 0.0381(11) Uani d PGU 0.486(3) A 2 C
H66' 0.3578 0.2837 0.4762 0.046 Uiso d PR 0.486(3) A 2 H

loop_
_atom_site_aniso_label
_atom_site_aniso_U_11
_atom_site_aniso_U_22
_atom_site_aniso_U_33
_atom_site_aniso_U_12
_atom_site_aniso_U_13
_atom_site_aniso_U_23
Pr1 0.01723(10) 0.02729(11) 0.02189(11) 0.00235(7) 0.00419(7) 0.00511(7)
B1 0.043(3) 0.051(3) 0.039(3) -0.026(2) 0.004(2) 0.014(2)
N101 0.0239(16) 0.077(2) 0.0308(16) -0.0162(15) 0.0068(13) 0.0091(16)
N102 0.0204(15) 0.072(2) 0.0273(15) -0.0019(14) 0.0058(12) 0.0114(15)
C103 0.0197(17) 0.128(4) 0.0240(18) 0.017(2) 0.0079(15) 0.020(2)
C104 0.0200(16) 0.143(3) 0.0313(18) 0.006(2) 0.0061(14) 0.016(2)
C105 0.025(2) 0.138(4) 0.035(2) -0.006(2) 0.0050(17) 0.019(3)
N111 0.041(2) 0.066(2) 0.0292(18) 0.0349(18) 0.0164(15) 0.0205(17)
C112 0.056(2) 0.134(3) 0.032(2) 0.066(2) 0.0275(18) 0.040(2)
C113 0.070(2) 0.139(3) 0.047(2) 0.072(2) 0.0330(18) 0.040(2)
C114 0.089(2) 0.133(3) 0.056(2) 0.084(2) 0.0384(19) 0.043(2)
C115 0.096(2) 0.111(3) 0.053(2) 0.077(2) 0.046(2) 0.045(2)
C116 0.090(3) 0.098(3) 0.042(2) 0.071(2) 0.045(2) 0.045(2)
N121 0.049(2) 0.035(2) 0.0305(18) -0.0170(16) 0.0043(16) 0.0083(15)
N122 0.0348(18) 0.0271(17) 0.0315(17) -0.0067(14) 0.0056(14) 0.0089(14)
C123 0.041(2) 0.027(2) 0.0257(19) 0.0062(17) 0.0022(17) 0.0052(16)
C124 0.078(3) 0.023(2) 0.039(2) 0.002(2) 0.009(2) 0.0057(18)
C125 0.078(3) 0.023(2) 0.041(3) -0.012(2) -0.003(2) 0.0046(19)
N131 0.0326(17) 0.0252(16) 0.0268(16) 0.0096(13) 0.0087(13) 0.0070(13)
C132 0.036(2) 0.030(2) 0.0261(19) 0.0127(17) 0.0008(16) 0.0090(16)
C133 0.051(3) 0.040(2) 0.036(2) 0.024(2) 0.005(2) -0.0028(18)
C134 0.046(3) 0.065(3) 0.037(2) 0.026(2) 0.019(2) 0.006(2)
C135 0.035(2) 0.056(3) 0.032(2) 0.0142(19) 0.0125(17) 0.0127(19)
C136 0.034(2) 0.032(2) 0.030(2) 0.0116(16) 0.0138(16) 0.0114(16)
N141 0.0343(18) 0.050(2) 0.0327(18) -0.0135(16) 0.0097(15) 0.0134(16)
N142 0.0218(16) 0.0427(19) 0.0282(17) -0.0057(14) 0.0062(13) 0.0098(14)
C143 0.0192(18) 0.051(2) 0.027(2) 0.0054(17) 0.0081(15) 0.0092(17)
C144 0.036(2) 0.062(3) 0.027(2) -0.002(2) 0.0090(18) 0.018(2)
C145 0.041(2) 0.063(3) 0.041(3) -0.009(2) 0.013(2) 0.028(2)
N151 0.0270(16) 0.0388(18) 0.0240(16) 0.0117(14) 0.0043(13) 0.0053(14)
C152 0.0210(18) 0.043(2) 0.0235(18) 0.0097(16) 0.0081(15) 0.0075(16)
C153 0.033(2) 0.054(3) 0.025(2) 0.0111(19) 0.0105(17) 0.0129(18)
C154 0.044(2) 0.052(3) 0.0207(19) 0.011(2) 0.0041(17) 0.0005(18)
C155 0.049(3) 0.037(2) 0.035(2) 0.0108(19) 0.0059(19) -0.0013(18)
C156 0.046(2) 0.039(2) 0.029(2) 0.0180(19) 0.0085(18) 0.0074(17)
C11 0.041(2) 0.0281(19) 0.0248(19) 0.0121(17) 0.0126(16) 0.0083(15)
C12 0.041(2) 0.033(2) 0.040(2) 0.0171(18) 0.0146(18) 0.0113(17)
C13 0.058(3) 0.047(3) 0.055(3) 0.032(2) 0.022(2) 0.021(2)
C14 0.085(4) 0.039(3) 0.047(3) 0.037(2) 0.028(2) 0.020(2)
C15 0.064(3) 0.030(2) 0.046(3) 0.012(2) 0.027(2) 0.0137(19)
C16 0.043(2) 0.031(2) 0.036(2) 0.0111(18) 0.0165(18) 0.0091(17)
O21 0.0233(13) 0.0276(13) 0.0351(14) 0.0036(10) 0.0067(11) 0.0117(11)
C22 0.031(2) 0.0297(19) 0.0204(17) 0.0109(16) 0.0110(15) 0.0077(15)
C23 0.0183(17) 0.034(2) 0.034(2) 0.0069(15) 0.0025(15) 0.0084(16)
C24 0.0191(17) 0.0275(18) 0.0207(17) 0.0052(14) 0.0076(14) 0.0031(14)
O25 0.0205(12) 0.0272(13) 0.0288(13) 0.0062(10) 0.0038(10) 0.0090(10)
C31 0.0218(18) 0.0254(18) 0.0282(19) 0.0044(14) 0.0124(15) 0.0011(15)
C32 0.0221(19) 0.040(2) 0.033(2) 0.0021(16) 0.0074(16) -0.0019(17)
C33 0.024(2) 0.050(3) 0.052(3) -0.0031(19) 0.0078(19) -0.018(2)
C34 0.034(2) 0.033(2) 0.098(4) -0.0083(19) 0.032(3) -0.014(3)
C35 0.047(3) 0.025(2) 0.086(3) 0.0094(19) 0.038(3) 0.014(2)
C36 0.031(2) 0.029(2) 0.046(2) 0.0090(16) 0.0197(18) 0.0068(17)
C41 0.0243(19) 0.045(2) 0.032(2) 0.0155(17) 0.0080(16) 0.0195(18)
C42 0.028(2) 0.067(3) 0.029(2) 0.004(2) 0.0030(17) 0.020(2)
C43 0.035(2) 0.073(3) 0.037(2) 0.008(2) 0.0113(19) 0.033(2)
C44 0.035(2) 0.044(2) 0.051(3) 0.0112(19) 0.013(2) 0.025(2)
C45 0.046(2) 0.032(2) 0.043(2) 0.0098(19) 0.0112(19) 0.0087(18)
C46 0.040(2) 0.036(2) 0.031(2) 0.0182(18) 0.0136(17) 0.0132(17)
O51 0.0270(13) 0.0293(13) 0.0238(13) 0.0099(10) 0.0034(10) 0.0064(10)
C52 0.0228(14) 0.045(2) 0.0262(16) 0.0154(14) 0.0092(12) 0.0142(15)
C53 0.021(2) 0.043(3) 0.024(2) 0.018(2) 0.0078(19) 0.016(2)
C54 0.020(3) 0.044(3) 0.021(3) 0.015(2) 0.011(2) 0.011(3)
O55 0.029(4) 0.012(8) 0.022(4) -0.001(6) 0.007(3) -0.003(4)
C61 0.0239(18) 0.041(2) 0.0281(18) 0.0114(16) 0.0042(16) 0.0041(17)
C62 0.027(2) 0.041(2) 0.028(2) 0.0138(19) 0.0008(19) 0.0035(19)
C63 0.032(2) 0.046(3) 0.032(2) 0.014(2) -0.0028(19) 0.001(2)
C64 0.030(2) 0.050(2) 0.037(2) 0.0093(18) -0.0006(18) -0.0030(19)
C65 0.0284(19) 0.048(2) 0.0375(18) 0.0061(17) 0.0041(17) -0.0007(18)
C66 0.0264(18) 0.045(2) 0.0319(18) 0.0068(17) 0.0050(16) 0.0024(18)
C53' 0.020(2) 0.044(3) 0.026(3) 0.017(2) 0.009(2) 0.016(2)
C54' 0.019(3) 0.045(4) 0.022(3) 0.013(2) 0.007(2) 0.011(3)
O55' 0.025(4) 0.011(8) 0.026(4) 0.002(6) 0.006(3) -0.003(5)
C61' 0.0231(19) 0.042(2) 0.027(2) 0.0097(17) 0.0067(17) 0.0061(19)
C62' 0.022(2) 0.043(2) 0.027(2) 0.0094(19) 0.0099(19) 0.009(2)
C63' 0.023(2) 0.050(2) 0.031(2) 0.010(2) 0.010(2) 0.007(2)
C64' 0.026(2) 0.052(2) 0.035(2) 0.0081(19) 0.004(2) 0.001(2)
C65' 0.0281(17) 0.049(2) 0.0374(18) 0.0073(16) 0.0025(16) -0.0008(18)
C66' 0.0269(17) 0.045(2) 0.0340(18) 0.0086(17) 0.0033(16) 0.0012(17)

loop_
_atom_type_symbol
_atom_type_description
_atom_type_scat_dispersion_real
_atom_type_scat_dispersion_imag
_atom_type_scat_source
C C 0.0033 0.0016 'International Tables Vol C Tables 4.2.6.8 and 6.1.1.4'
H H 0.0000 0.0000 'International Tables Vol C Tables 4.2.6.8 and 6.1.1.4'
B B 0.0013 0.0007 'International Tables Vol C Tables 4.2.6.8 and 6.1.1.4'
N N 0.0061 0.0033 'International Tables Vol C Tables 4.2.6.8 and 6.1.1.4'
O O 0.0106 0.0060 'International Tables Vol C Tables 4.2.6.8 and 6.1.1.4'
Pr Pr -0.2180 2.8214 'International Tables Vol C Tables 4.2.6.8 and 6.1.1.4'

loop_
_geom_angle_atom_site_label_1
_geom_angle_atom_site_label_2
_geom_angle_atom_site_label_3
_geom_angle
_geom_angle_publ_flag
O55 Pr1 O25 128.4(6) yes
O55 Pr1 O51 71.7(5) yes
O25 Pr1 O51 65.89(7) yes
O55 Pr1 O55' 9.0(6) yes
O25 Pr1 O55' 126.1(6) yes
O51 Pr1 O55' 65.2(5) yes
O55 Pr1 O21 129.8(4) yes
O25 Pr1 O21 65.98(7) yes
O51 Pr1 O21 128.16(7) yes
O55' Pr1 O21 138.5(4) yes
O55 Pr1 N122 69.4(3) yes
O25 Pr1 N122 121.82(9) yes
O51 Pr1 N122 131.58(8) yes
O55' Pr1 N122 78.1(4) yes
O21 Pr1 N122 65.02(9) yes
O55 Pr1 N142 121.4(6) yes
O25 Pr1 N142 109.44(8) yes
O51 Pr1 N142 154.01(9) yes
O55' Pr1 N142 124.5(7) yes
O21 Pr1 N142 63.44(9) yes
N122 Pr1 N142 73.55(9) yes
O55 Pr1 N131 71.2(6) yes
O25 Pr1 N131 73.08(8) yes
O51 Pr1 N131 79.07(8) yes
O55' Pr1 N131 76.8(6) yes
O21 Pr1 N131 69.66(8) yes
N122 Pr1 N131 61.99(9) yes
N142 Pr1 N131 125.31(9) yes
O55 Pr1 N102 65.5(6) yes
O25 Pr1 N102 163.61(8) yes
O51 Pr1 N102 117.95(9) yes
O55' Pr1 N102 66.0(7) yes
O21 Pr1 N102 113.69(9) yes
N122 Pr1 N102 68.87(11) yes
N142 Pr1 N102 59.51(9) yes
N131 Pr1 N102 122.86(9) yes
O55 Pr1 N151 150.3(5) yes
O25 Pr1 N151 65.76(8) yes
O51 Pr1 N151 98.08(8) yes
O55' Pr1 N151 142.4(4) yes
O21 Pr1 N151 78.77(8) yes
N122 Pr1 N151 129.64(9) yes
N142 Pr1 N151 58.98(9) yes
N131 Pr1 N151 135.59(9) yes
N102 Pr1 N151 97.90(9) yes
O55 Pr1 N111 74.0(5) yes
O25 Pr1 N111 113.86(9) yes
O51 Pr1 N111 68.63(9) yes
O55' Pr1 N111 66.3(5) yes
O21 Pr1 N111 151.93(8) yes
N122 Pr1 N111 124.18(10) yes
N142 Pr1 N111 92.39(10) yes
N131 Pr1 N111 138.32(9) yes
N102 Pr1 N111 58.02(11) yes
N151 Pr1 N111 76.31(9) yes
N121 B1 N101 110.0(4) ?
N121 B1 N141 111.1(4) ?
N101 B1 N141 106.5(4) ?
N121 B1 H1 105.2 ?
N101 B1 H1 115.6 ?
N141 B1 H1 108.5 ?
C105 N101 N102 108.5(4) ?
C105 N101 B1 131.1(4) ?
N102 N101 B1 119.0(3) ?
C103 N102 N101 107.5(3) ?
C103 N102 Pr1 125.1(3) ?
N101 N102 Pr1 127.4(3) ?
N102 C103 C104 109.2(5) ?
N102 C103 C112 117.9(4) ?
C104 C103 C112 132.4(5) ?
C105 C104 C103 105.2(5) ?
C105 C104 H104 127.4 ?
C103 C104 H104 127.4 ?
C104 C105 N101 109.5(5) ?
C104 C105 H105 125.3 ?
N101 C105 H105 125.3 ?
C116 N111 C112 117.5(4) ?
C116 N111 Pr1 121.0(3) ?
C112 N111 Pr1 120.9(3) ?
N111 C112 C113 121.6(6) ?
N111 C112 C103 115.8(4) ?
C113 C112 C103 122.4(5) ?
C114 C113 C112 118.4(6) ?
C114 C113 H113 120.8 ?
C112 C113 H113 120.8 ?
C113 C114 C115 121.5(5) ?
C113 C114 H114 119.2 ?
C115 C114 H114 119.2 ?
C114 C115 C116 116.5(6) ?
C114 C115 H115 121.8 ?
C116 C115 H115 121.8 ?
N111 C116 C115 124.4(5) ?
N111 C116 H116 117.8 ?
C115 C116 H116 117.8 ?
N122 N121 C125 108.6(4) ?
N122 N121 B1 120.9(3) ?
C125 N121 B1 130.2(4) ?
C123 N122 N121 106.9(3) ?
C123 N122 Pr1 121.5(2) ?
N121 N122 Pr1 129.8(2) ?
N122 C123 C124 110.1(4) ?
N122 C123 C132 118.9(3) ?
C124 C123 C132 130.9(4) ?
C125 C124 C123 104.5(4) ?
C125 C124 H124 127.8 ?
C123 C124 H124 127.8 ?
C124 C125 N121 110.0(4) ?
C124 C125 H125 125.0 ?
N121 C125 H125 125.0 ?
C136 N131 C132 117.9(3) ?
C136 N131 Pr1 121.3(2) ?
C132 N131 Pr1 120.4(2) ?
N131 C132 C133 121.2(4) ?
N131 C132 C123 116.5(3) ?
C133 C132 C123 122.2(3) ?
C134 C133 C132 119.7(4) ?
C134 C133 H133 120.2 ?
C132 C133 H133 120.2 ?
C133 C134 C135 119.0(4) ?
C133 C134 H134 120.5 ?
C135 C134 H134 120.5 ?
C134 C135 C136 118.6(4) ?
C134 C135 H135 120.7 ?
C136 C135 H135 120.7 ?
N131 C136 C135 123.6(4) ?
N131 C136 H136 118.2 ?
C135 C136 H136 118.2 ?
C145 N141 N142 109.2(3) ?
C145 N141 B1 131.0(3) ?
N142 N141 B1 119.5(3) ?
C143 N142 N141 106.8(3) ?
C143 N142 Pr1 123.5(2) ?
N141 N142 Pr1 127.0(2) ?
N142 C143 C144 110.2(3) ?
N142 C143 C152 117.0(3) ?
C144 C143 C152 132.7(3) ?
C145 C144 C143 104.9(3) ?
C145 C144 H144 127.5 ?
C143 C144 H144 127.5 ?
N141 C145 C144 108.8(4) ?
N141 C145 H145 125.6 ?
C144 C145 H145 125.6 ?
C156 N151 C152 117.8(3) ?
C156 N151 Pr1 120.2(2) ?
C152 N151 Pr1 120.6(2) ?
N151 C152 C153 121.6(3) ?
N151 C152 C143 115.7(3) ?
C153 C152 C143 122.7(3) ?
C154 C153 C152 119.5(4) ?
C154 C153 H153 120.3 ?
C152 C153 H153 120.3 ?
C153 C154 C155 119.5(3) ?
C153 C154 H154 120.2 ?
C155 C154 H154 120.2 ?
C156 C155 C154 118.0(4) ?
C156 C155 H155 121.0 ?
C154 C155 H155 121.0 ?
N151 C156 C155 123.6(4) ?
N151 C156 H156 118.2 ?
C155 C156 H156 118.2 ?
C12 C11 C16 118.3(3) ?
C12 C11 C22 123.3(3) ?
C16 C11 C22 118.4(3) ?
C13 C12 C11 120.6(4) ?
C13 C12 H12 119.7 ?
C11 C12 H12 119.7 ?
C14 C13 C12 120.4(4) ?
C14 C13 H13 119.8 ?
C12 C13 H13 119.8 ?
C15 C14 C13 119.8(4) ?
C15 C14 H14 120.1 ?
C13 C14 H14 120.1 ?
C14 C15 C16 120.2(4) ?
C14 C15 H15 119.9 ?
C16 C15 H15 119.9 ?
C15 C16 C11 120.6(4) ?
C15 C16 H16 119.7 ?
C11 C16 H16 119.7 ?
C22 O21 Pr1 141.2(2) ?
O21 C22 C23 123.6(3) ?
O21 C22 C11 115.6(3) ?
C23 C22 C11 120.8(3) ?
C24 C23 C22 122.7(3) ?
C24 C23 H23 118.7 ?
C22 C23 H23 118.7 ?
O25 C24 C23 124.5(3) ?
O25 C24 C31 115.0(3) ?
C23 C24 C31 120.5(3) ?
C24 O25 Pr1 141.4(2) ?
C36 C31 C32 119.0(3) ?
C36 C31 C24 117.9(3) ?
C32 C31 C24 123.1(3) ?
C33 C32 C31 120.3(4) ?
C33 C32 H32 119.8 ?
C31 C32 H32 119.8 ?
C34 C33 C32 119.9(4) ?
C34 C33 H33 120.0 ?
C32 C33 H33 120.0 ?
C33 C34 C35 120.5(4) ?
C33 C34 H34 119.7 ?
C35 C34 H34 119.7 ?
C34 C35 C36 120.1(4) ?
C34 C35 H35 120.0 ?
C36 C35 H35 120.0 ?
C35 C36 C31 120.1(4) ?
C35 C36 H36 120.0 ?
C31 C36 H36 120.0 ?
C42 C41 C46 118.2(4) ?
C42 C41 C52 122.1(3) ?
C46 C41 C52 119.6(3) ?
C41 C42 C43 120.6(4) ?
C41 C42 H42 119.7 ?
C43 C42 H42 119.7 ?
C44 C43 C42 120.6(4) ?
C44 C43 H43 119.7 ?
C42 C43 H43 119.7 ?
C43 C44 C45 119.5(4) ?
C43 C44 H44 120.3 ?
C45 C44 H44 120.3 ?
C46 C45 C44 119.9(4) ?
C46 C45 H45 120.0 ?
C44 C45 H45 120.0 ?
C45 C46 C41 121.1(4) ?
C45 C46 H46 119.5 ?
C41 C46 H46 119.5 ?
C52 O51 Pr1 138.1(2) ?
O51 C52 C53' 127.2(5) ?
O51 C52 C53 120.7(4) ?
O51 C52 C41 115.5(3) ?
C53' C52 C41 115.6(4) ?
C53 C52 C41 123.0(4) ?
C54 C53 C52 128.5(6) ?
C54 C53 H53 115.8 ?
C52 C53 H53 115.8 ?
O55 C54 C53 125.8(12) ?
O55 C54 C61 111.4(12) ?
C53 C54 C61 122.8(5) ?
C54 O55 Pr1 134.2(14) ?
C62 C61 C66 120.0 ?
C62 C61 C54 121.1(4) ?
C66 C61 C54 118.8(4) ?
C54 C61 H66' 112.5 ?
C61 C62 C63 120.0 ?
C61 C62 H62 120.0 ?
C63 C62 H62 120.0 ?
C62 C63 C64 120.0 ?
C62 C63 H63 120.0 ?
C64 C63 H63 120.0 ?
C65 C64 C63 120.0 ?
C65 C64 H64 120.0 ?
C63 C64 H64 120.0 ?
C64 C65 C66 120.0 ?
C64 C65 H65 120.0 ?
C66 C65 H65 120.0 ?
C65 C66 C61 120.0 ?
C65 C66 H66 120.0 ?
C61 C66 H66 120.0 ?
C65 C66 H66' 107.0 ?
C52 C53' C54' 118.5(6) ?
C52 C53' H53' 120.7 ?
C54' C53' H53' 120.7 ?
O55' C54' C53' 123.3(14) ?
O55' C54' C61' 120.2(14) ?
C53' C54' C61' 116.5(5) ?
C54' O55' Pr1 139.0(14) ?
C62' C61' C66' 120.0 ?
C62' C61' C54' 121.5(4) ?
C66' C61' C54' 118.4(4) ?
C61' C62' C63' 120.0 ?
C61' C62' H62' 120.0 ?
C63' C62' H62' 120.0 ?
C62' C63' C64' 120.0 ?
C62' C63' H63' 120.0 ?
C64' C63' H63' 120.0 ?
C65' C64' C63' 120.0 ?
C65' C64' H64' 120.0 ?
C63' C64' H64' 120.0 ?
C64' C65' C66' 120.0 ?
C64' C65' H65' 120.0 ?
C66' C65' H65' 120.0 ?
C65' C66' C61' 120.0 ?
C65' C66' H66' 120.0 ?
C61' C66' H66' 120.0 ?

loop_
_geom_bond_atom_site_label_1
_geom_bond_atom_site_label_2
_geom_bond_site_symmetry_2
_geom_bond_distance
_geom_bond_publ_flag
Pr1 O55 . 2.448(17) yes
Pr1 O25 . 2.454(2) yes
Pr1 O51 . 2.464(2) yes
Pr1 O55' . 2.492(17) yes
Pr1 O21 . 2.496(2) yes
Pr1 N122 . 2.595(3) yes
Pr1 N142 . 2.656(3) yes
Pr1 N131 . 2.656(3) yes
Pr1 N102 . 2.704(3) yes
Pr1 N151 . 2.754(3) yes
Pr1 N111 . 2.804(3) yes
B1 N121 . 1.526(7) ?
B1 N101 . 1.545(7) ?
B1 N141 . 1.557(5) ?
B1 H1 . 1.0653 ?
N101 C105 . 1.353(6) ?
N101 N102 . 1.367(5) ?
N102 C103 . 1.324(6) ?
C103 C104 . 1.418(6) ?
C103 C112 . 1.460(7) ?
C104 C105 . 1.344(8) ?
C104 H104 . 0.9300 ?
C105 H105 . 0.9300 ?
N111 C116 . 1.337(6) ?
N111 C112 . 1.360(6) ?
C112 C113 . 1.399(6) ?
C113 C114 . 1.364(8) ?
C113 H113 . 0.9300 ?
C114 C115 . 1.379(8) ?
C114 H114 . 0.9300 ?
C115 C116 . 1.388(6) ?
C115 H115 . 0.9300 ?
C116 H116 . 0.9300 ?
N121 N122 . 1.354(4) ?
N121 C125 . 1.356(6) ?
N122 C123 . 1.340(5) ?
C123 C124 . 1.403(5) ?
C123 C132 . 1.455(5) ?
C124 C125 . 1.348(7) ?
C124 H124 . 0.9300 ?
C125 H125 . 0.9300 ?
N131 C136 . 1.336(4) ?
N131 C132 . 1.348(4) ?
C132 C133 . 1.398(5) ?
C133 C134 . 1.369(6) ?
C133 H133 . 0.9300 ?
C134 C135 . 1.375(6) ?
C134 H134 . 0.9300 ?
C135 C136 . 1.378(5) ?
C135 H135 . 0.9300 ?
C136 H136 . 0.9300 ?
N141 C145 . 1.348(5) ?
N141 N142 . 1.361(4) ?
N142 C143 . 1.334(4) ?
C143 C144 . 1.394(5) ?
C143 C152 . 1.474(5) ?
C144 C145 . 1.369(6) ?
C144 H144 . 0.9300 ?
C145 H145 . 0.9300 ?
N151 C156 . 1.339(5) ?
N151 C152 . 1.347(4) ?
C152 C153 . 1.387(5) ?
C153 C154 . 1.368(5) ?
C153 H153 . 0.9300 ?
C154 C155 . 1.379(6) ?
C154 H154 . 0.9300 ?
C155 C156 . 1.378(5) ?
C155 H155 . 0.9300 ?
C156 H156 . 0.9300 ?
C11 C12 . 1.391(5) ?
C11 C16 . 1.391(5) ?
C11 C22 . 1.504(5) ?
C12 C13 . 1.382(5) ?
C12 H12 . 0.9300 ?
C13 C14 . 1.377(6) ?
C13 H13 . 0.9300 ?
C14 C15 . 1.370(6) ?
C14 H14 . 0.9300 ?
C15 C16 . 1.388(5) ?
C15 H15 . 0.9300 ?
C16 H16 . 0.9300 ?
O21 C22 . 1.254(4) ?
C22 C23 . 1.401(5) ?
C23 C24 . 1.395(5) ?
C23 H23 . 0.9300 ?
C24 O25 . 1.262(4) ?
C24 C31 . 1.501(4) ?
C31 C36 . 1.389(5) ?
C31 C32 . 1.393(5) ?
C32 C33 . 1.382(5) ?
C32 H32 . 0.9300 ?
C33 C34 . 1.371(7) ?
C33 H33 . 0.9300 ?
C34 C35 . 1.375(6) ?
C34 H34 . 0.9300 ?
C35 C36 . 1.384(5) ?
C35 H35 . 0.9300 ?
C36 H36 . 0.9300 ?
C41 C42 . 1.384(5) ?
C41 C46 . 1.389(5) ?
C41 C52 . 1.504(5) ?
C42 C43 . 1.387(6) ?
C42 H42 . 0.9300 ?
C43 C44 . 1.370(6) ?
C43 H43 . 0.9300 ?
C44 C45 . 1.383(5) ?
C44 H44 . 0.9300 ?
C45 C46 . 1.382(5) ?
C45 H45 . 0.9300 ?
C46 H46 . 0.9300 ?
O51 C52 . 1.269(4) ?
C52 C53' . 1.392(5) ?
C52 C53 . 1.416(5) ?
C53 C54 . 1.407(5) ?
C53 H53 . 0.9300 ?
C54 O55 . 1.256(5) ?
C54 C61 . 1.515(5) ?
C61 C62 . 1.3900 ?
C61 C66 . 1.3900 ?
C62 C63 . 1.3900 ?
C62 H62 . 0.9601 ?
C63 C64 . 1.3900 ?
C63 H63 . 0.9600 ?
C64 C65 . 1.3900 ?
C64 H64 . 0.9601 ?
C65 C66 . 1.3900 ?
C65 H65 . 0.9600 ?
C66 H66 . 0.9600 ?
C53' C54' . 1.396(5) ?
C53' H53' . 0.9300 ?
C54' O55' . 1.256(5) ?
C54' C61' . 1.503(4) ?
C61' C62' . 1.3900 ?
C61' C66' . 1.3900 ?
C62' C63' . 1.3900 ?
C62' H62' . 0.9601 ?
C63' C64' . 1.3900 ?
C63' H63' . 0.9600 ?
C64' C65' . 1.3900 ?
C64' H64' . 0.9600 ?
C65' C66' . 1.3900 ?
C65' H65' . 0.9600 ?
C66' H66' . 0.9601 ?

loop_
_geom_torsion_atom_site_label_1
_geom_torsion_atom_site_label_2
_geom_torsion_atom_site_label_3
_geom_torsion_atom_site_label_4
_geom_torsion
N121 B1 N101 C105 -127.5(4)
N141 B1 N101 C105 112.0(5)
N121 B1 N101 N102 67.6(4)
N141 B1 N101 N102 -52.9(5)
C105 N101 N102 C103 -0.6(4)
B1 N101 N102 C103 167.4(4)
C105 N101 N102 Pr1 176.6(3)
B1 N101 N102 Pr1 -15.4(5)
O55 Pr1 N102 C103 73.7(4)
O25 Pr1 N102 C103 -76.5(5)
O51 Pr1 N102 C103 23.0(3)
O55' Pr1 N102 C103 63.9(5)
O21 Pr1 N102 C103 -161.7(3)
N122 Pr1 N102 C103 149.9(3)
N142 Pr1 N102 C103 -127.3(3)
N131 Pr1 N102 C103 118.0(3)
N151 Pr1 N102 C103 -80.6(3)
N111 Pr1 N102 C103 -12.2(3)
O55 Pr1 N102 N101 -103.1(4)
O25 Pr1 N102 N101 106.7(4)
O51 Pr1 N102 N101 -153.8(3)
O55' Pr1 N102 N101 -112.9(5)
O21 Pr1 N102 N101 21.5(3)
N122 Pr1 N102 N101 -26.9(3)
N142 Pr1 N102 N101 55.9(3)
N131 Pr1 N102 N101 -58.8(3)
N151 Pr1 N102 N101 102.7(3)
N111 Pr1 N102 N101 171.1(3)
N101 N102 C103 C104 1.2(4)
Pr1 N102 C103 C104 -176.1(2)
N101 N102 C103 C112 -172.0(3)
Pr1 N102 C103 C112 10.7(5)
N102 C103 C104 C105 -1.4(5)
C112 C103 C104 C105 170.6(4)
C103 C104 C105 N101 1.0(5)
N102 N101 C105 C104 -0.2(5)
B1 N101 C105 C104 -166.3(4)
O55 Pr1 N111 C116 113.7(6)
O25 Pr1 N111 C116 -11.8(3)
O51 Pr1 N111 C116 37.5(3)
O55' Pr1 N111 C116 108.8(7)
O21 Pr1 N111 C116 -95.1(3)
N122 Pr1 N111 C116 164.1(3)
N142 Pr1 N111 C116 -124.3(3)
N131 Pr1 N111 C116 79.3(3)
N102 Pr1 N111 C116 -175.6(3)
N151 Pr1 N111 C116 -67.0(3)
O55 Pr1 N111 C112 -57.5(6)
O25 Pr1 N111 C112 177.1(3)
O51 Pr1 N111 C112 -133.7(3)
O55' Pr1 N111 C112 -62.3(7)
O21 Pr1 N111 C112 93.8(3)
N122 Pr1 N111 C112 -7.1(3)
N142 Pr1 N111 C112 64.6(3)
N131 Pr1 N111 C112 -91.9(3)
N102 Pr1 N111 C112 13.2(3)
N151 Pr1 N111 C112 121.8(3)
C116 N111 C112 C113 -0.4(6)
Pr1 N111 C112 C113 171.1(3)
C116 N111 C112 C103 174.4(3)
Pr1 N111 C112 C103 -14.1(4)
N102 C103 C112 N111 2.9(5)
C104 C103 C112 N111 -168.5(4)
N102 C103 C112 C113 177.6(4)
C104 C103 C112 C113 6.2(7)
N111 C112 C113 C114 1.8(7)
C103 C112 C113 C114 -172.6(4)
C112 C113 C114 C115 -0.8(7)
C113 C114 C115 C116 -1.5(7)
C112 N111 C116 C115 -2.2(6)
Pr1 N111 C116 C115 -173.6(3)
C114 C115 C116 N111 3.1(6)
N101 B1 N121 N122 -55.3(5)
N141 B1 N121 N122 62.4(5)
N101 B1 N121 C125 131.5(4)
N141 B1 N121 C125 -110.8(5)
C125 N121 N122 C123 0.6(4)
B1 N121 N122 C123 -173.9(4)
C125 N121 N122 Pr1 165.0(3)
B1 N121 N122 Pr1 -9.6(5)
O55 Pr1 N122 C123 -86.4(7)
O25 Pr1 N122 C123 36.8(3)
O51 Pr1 N122 C123 -48.0(3)
O55' Pr1 N122 C123 -88.5(7)
O21 Pr1 N122 C123 71.9(3)
N142 Pr1 N122 C123 139.8(3)
N131 Pr1 N122 C123 -7.3(2)
N102 Pr1 N122 C123 -157.2(3)
N151 Pr1 N122 C123 120.2(3)
N111 Pr1 N122 C123 -138.7(3)
O55 Pr1 N122 N121 111.2(7)
O25 Pr1 N122 N121 -125.6(3)
O51 Pr1 N122 N121 149.7(3)
O55' Pr1 N122 N121 109.1(7)
O21 Pr1 N122 N121 -90.4(3)
N142 Pr1 N122 N121 -22.6(3)
N131 Pr1 N122 N121 -169.7(3)
N102 Pr1 N122 N121 40.5(3)
N151 Pr1 N122 N121 -42.1(3)
N111 Pr1 N122 N121 58.9(3)
N121 N122 C123 C124 -1.0(4)
Pr1 N122 C123 C124 -166.8(3)
N121 N122 C123 C132 174.8(3)
Pr1 N122 C123 C132 8.9(4)
N122 C123 C124 C125 0.9(5)
C132 C123 C124 C125 -174.1(4)
C123 C124 C125 N121 -0.5(5)
N122 N121 C125 C124 -0.1(5)
B1 N121 C125 C124 173.8(4)
O55 Pr1 N131 C136 -105.9(5)
O25 Pr1 N131 C136 36.2(2)
O51 Pr1 N131 C136 -31.7(2)
O55' Pr1 N131 C136 -98.5(6)
O21 Pr1 N131 C136 106.3(3)
N122 Pr1 N131 C136 178.0(3)
N142 Pr1 N131 C136 138.4(2)
N102 Pr1 N131 C136 -148.0(2)
N151 Pr1 N131 C136 58.7(3)
N111 Pr1 N131 C136 -70.9(3)
O55 Pr1 N131 C132 81.6(5)
O25 Pr1 N131 C132 -136.3(3)
O51 Pr1 N131 C132 155.8(3)
O55' Pr1 N131 C132 88.9(6)
O21 Pr1 N131 C132 -66.2(2)
N122 Pr1 N131 C132 5.5(2)
N142 Pr1 N131 C132 -34.1(3)
N102 Pr1 N131 C132 39.5(3)
N151 Pr1 N131 C132 -113.8(2)
N111 Pr1 N131 C132 116.6(3)
C136 N131 C132 C133 1.1(5)
Pr1 N131 C132 C133 173.8(3)
C136 N131 C132 C123 -176.4(3)
Pr1 N131 C132 C123 -3.7(4)
N122 C123 C132 N131 -3.2(5)
C124 C123 C132 N131 171.4(4)
N122 C123 C132 C133 179.3(3)
C124 C123 C132 C133 -6.0(6)
N131 C132 C133 C134 -1.5(6)
C123 C132 C133 C134 175.8(4)
C132 C133 C134 C135 0.1(6)
C133 C134 C135 C136 1.7(6)
C132 N131 C136 C135 0.8(5)
Pr1 N131 C136 C135 -171.9(3)
C134 C135 C136 N131 -2.2(6)
N121 B1 N141 C145 117.1(5)
N101 B1 N141 C145 -123.1(5)
N121 B1 N141 N142 -70.4(5)
N101 B1 N141 N142 49.4(5)
C145 N141 N142 C143 -0.2(4)
B1 N141 N142 C143 -174.1(4)
C145 N141 N142 Pr1 -161.8(3)
B1 N141 N142 Pr1 24.2(5)
O55 Pr1 N142 C143 163.3(5)
O25 Pr1 N142 C143 -25.7(3)
O51 Pr1 N142 C143 48.9(4)
O55' Pr1 N142 C143 153.2(5)
O21 Pr1 N142 C143 -74.5(3)
N122 Pr1 N142 C143 -144.4(3)
N131 Pr1 N142 C143 -108.4(3)
N102 Pr1 N142 C143 140.9(3)
N151 Pr1 N142 C143 18.2(3)
N111 Pr1 N142 C143 90.6(3)
O55 Pr1 N142 N141 -37.9(6)
O25 Pr1 N142 N141 133.1(3)
O51 Pr1 N142 N141 -152.2(3)
O55' Pr1 N142 N141 -47.9(6)
O21 Pr1 N142 N141 84.3(3)
N122 Pr1 N142 N141 14.5(3)
N131 Pr1 N142 N141 50.4(3)
N102 Pr1 N142 N141 -60.3(3)
N151 Pr1 N142 N141 177.0(3)
N111 Pr1 N142 N141 -110.6(3)
N141 N142 C143 C144 -0.1(4)
Pr1 N142 C143 C144 162.4(3)
N141 N142 C143 C152 177.9(3)
Pr1 N142 C143 C152 -19.6(4)
N142 C143 C144 C145 0.3(5)
C152 C143 C144 C145 -177.3(4)
N142 N141 C145 C144 0.4(5)
B1 N141 C145 C144 173.4(5)
C143 C144 C145 N141 -0.4(5)
O55 Pr1 N151 C156 77.7(11)
O25 Pr1 N151 C156 -48.1(3)
O51 Pr1 N151 C156 10.8(3)
O55' Pr1 N151 C156 70.1(11)
O21 Pr1 N151 C156 -116.7(3)
N122 Pr1 N151 C156 -160.3(2)
N142 Pr1 N151 C156 177.7(3)
N131 Pr1 N151 C156 -71.8(3)
N102 Pr1 N151 C156 130.6(3)
N111 Pr1 N151 C156 76.4(3)
O55 Pr1 N151 C152 -115.8(11)
O25 Pr1 N151 C152 118.4(3)
O51 Pr1 N151 C152 177.3(2)
O55' Pr1 N151 C152 -123.3(10)
O21 Pr1 N151 C152 49.9(2)
N122 Pr1 N151 C152 6.2(3)
N142 Pr1 N151 C152 -15.7(2)
N131 Pr1 N151 C152 94.7(3)
N102 Pr1 N151 C152 -62.8(3)
N111 Pr1 N151 C152 -117.1(3)
C156 N151 C152 C153 0.1(5)
Pr1 N151 C152 C153 -166.7(3)
C156 N151 C152 C143 -179.8(3)
Pr1 N151 C152 C143 13.4(4)
N142 C143 C152 N151 3.3(5)
C144 C143 C152 N151 -179.3(4)
N142 C143 C152 C153 -176.6(3)
C144 C143 C152 C153 0.8(6)
N151 C152 C153 C154 -1.2(6)
C143 C152 C153 C154 178.7(3)
C152 C153 C154 C155 0.7(6)
C153 C154 C155 C156 0.8(6)
C152 N151 C156 C155 1.4(6)
Pr1 N151 C156 C155 168.4(3)
C154 C155 C156 N151 -1.9(6)
C16 C11 C12 C13 0.8(6)
C22 C11 C12 C13 -177.9(3)
C11 C12 C13 C14 0.1(6)
C12 C13 C14 C15 -0.3(7)
C13 C14 C15 C16 -0.4(6)
C14 C15 C16 C11 1.3(6)
C12 C11 C16 C15 -1.5(5)
C22 C11 C16 C15 177.3(3)
O55 Pr1 O21 C22 -119.7(9)
O25 Pr1 O21 C22 1.2(3)
O51 Pr1 O21 C22 -22.0(4)
O55' Pr1 O21 C22 -116.8(10)
N122 Pr1 O21 C22 -146.4(4)
N142 Pr1 O21 C22 130.3(4)
N131 Pr1 O21 C22 -78.7(3)
N102 Pr1 O21 C22 163.3(3)
N151 Pr1 O21 C22 69.5(3)
N111 Pr1 O21 C22 97.2(4)
Pr1 O21 C22 C23 -4.7(6)
Pr1 O21 C22 C11 178.2(2)
C12 C11 C22 O21 -169.1(3)
C16 C11 C22 O21 12.1(5)
C12 C11 C22 C23 13.6(5)
C16 C11 C22 C23 -165.1(3)
O21 C22 C23 C24 1.7(5)
C11 C22 C23 C24 178.6(3)
C22 C23 C24 O25 5.7(5)
C22 C23 C24 C31 -173.6(3)
C23 C24 O25 Pr1 -12.1(6)
C31 C24 O25 Pr1 167.2(2)
O55 Pr1 O25 C24 130.4(5)
O51 Pr1 O25 C24 167.8(4)
O55' Pr1 O25 C24 141.3(6)
O21 Pr1 O25 C24 7.7(3)
N122 Pr1 O25 C24 42.5(4)
N142 Pr1 O25 C24 -39.7(3)
N131 Pr1 O25 C24 82.5(3)
N102 Pr1 O25 C24 -84.8(5)
N151 Pr1 O25 C24 -80.4(3)
N111 Pr1 O25 C24 -141.5(3)
O25 C24 C31 C36 20.8(4)
C23 C24 C31 C36 -159.8(3)
O25 C24 C31 C32 -156.4(3)
C23 C24 C31 C32 23.0(5)
C36 C31 C32 C33 -0.7(5)
C24 C31 C32 C33 176.5(3)
C31 C32 C33 C34 0.1(6)
C32 C33 C34 C35 0.9(6)
C33 C34 C35 C36 -1.4(7)
C34 C35 C36 C31 0.8(6)
C32 C31 C36 C35 0.3(5)
C24 C31 C36 C35 -177.1(3)
C46 C41 C42 C43 -2.3(6)
C52 C41 C42 C43 174.9(4)
C41 C42 C43 C44 1.9(7)
C42 C43 C44 C45 0.7(6)
C43 C44 C45 C46 -2.7(6)
C44 C45 C46 C41 2.3(6)
C42 C41 C46 C45 0.2(6)
C52 C41 C46 C45 -177.1(3)
O55 Pr1 O51 C52 -5.8(6)
O25 Pr1 O51 C52 -155.7(3)
O55' Pr1 O51 C52 0.9(7)
O21 Pr1 O51 C52 -132.5(3)
N122 Pr1 O51 C52 -43.6(4)
N142 Pr1 O51 C52 119.2(3)
N131 Pr1 O51 C52 -79.5(3)
N102 Pr1 O51 C52 42.1(3)
N151 Pr1 O51 C52 145.5(3)
N111 Pr1 O51 C52 73.7(3)
Pr1 O51 C52 C53' -21.7(7)
Pr1 O51 C52 C53 3.7(6)
Pr1 O51 C52 C41 173.8(2)
C42 C41 C52 O51 -147.7(4)
C46 C41 C52 O51 29.4(5)
C42 C41 C52 C53' 45.9(6)
C46 C41 C52 C53' -136.9(5)
C42 C41 C52 C53 22.1(6)
C46 C41 C52 C53 -160.7(5)
O51 C52 C53 C54 -1.9(10)
C53' C52 C53 C54 112(2)
C41 C52 C53 C54 -171.3(6)
C52 C53 C54 O55 7.4(17)
C52 C53 C54 C61 -174.7(7)
C53 C54 O55 Pr1 -14(3)
C61 C54 O55 Pr1 167.9(16)
O25 Pr1 O55 C54 46(2)
O51 Pr1 O55 C54 11(2)
O55' Pr1 O55 C54 -32(6)
O21 Pr1 O55 C54 135.5(18)
N122 Pr1 O55 C54 161(2)
N142 Pr1 O55 C54 -144(2)
N131 Pr1 O55 C54 95(2)
N102 Pr1 O55 C54 -123(2)
N151 Pr1 O55 C54 -63(3)
N111 Pr1 O55 C54 -62(2)
O55 C54 C61 C62 153.7(12)
C53 C54 C61 C62 -24.5(8)
O55 C54 C61 C66 -23.3(13)
C53 C54 C61 C66 158.5(6)
C66 C61 C62 C63 0.0
C54 C61 C62 C63 -177.0(5)
C61 C62 C63 C64 0.0
C62 C63 C64 C65 0.0
C63 C64 C65 C66 0.0
C64 C65 C66 C61 0.0
C62 C61 C66 C65 0.0
C54 C61 C66 C65 177.0(5)
O51 C52 C53' C54' 22.3(10)
C53 C52 C53' C54' -58.0(16)
C41 C52 C53' C54' -173.2(6)
C52 C53' C54' O55' 3.3(16)
C52 C53' C54' C61' -175.0(7)
C53' C54' O55' Pr1 -34(3)
C61' C54' O55' Pr1 144(2)
O55 Pr1 O55' C54' 163(11)
O25 Pr1 O55' C54' 55(3)
O51 Pr1 O55' C54' 28(2)
O21 Pr1 O55' C54' 148(2)
N122 Pr1 O55' C54' 175(3)
N142 Pr1 O55' C54' -124(3)
N131 Pr1 O55' C54' 112(3)
N102 Pr1 O55' C54' -113(3)
N151 Pr1 O55' C54' -42(3)
N111 Pr1 O55' C54' -49(2)
O55' C54' C61' C62' -152.3(12)
C53' C54' C61' C62' 26.0(9)
O55' C54' C61' C66' 29.4(13)
C53' C54' C61' C66' -152.2(6)
C66' C61' C62' C63' 0.0
C54' C61' C62' C63' -178.2(6)
C61' C62' C63' C64' 0.0
C62' C63' C64' C65' 0.0
C63' C64' C65' C66' 0.0
C64' C65' C66' C61' 0.0
C62' C61' C66' C65' 0.0
C54' C61' C66' C65' 178.3(6)
